data_4070456
loop_
_publ_author_name
'Schuster, Elaine M.'
'Botoshansky, Mark'
'Gandelman, Mark'

_publ_section_title
;
 Versatile, Selective, and Switchable Coordination Modes of Pincer Click
 Ligands
;
_journal_issue 24
_journal_name_full Organometallics
_journal_page_first 7001
_journal_paper_doi 10.1021/om900827g
_journal_volume 28
_journal_year 2009
_chemical_formula_sum 'C16 H24 Cl2 N3 P Pd S'
_chemical_formula_weight 498.71
_chemical_name_common Gandelman-69(Yael-390)
_chemical_name_systematic
; 
 ? 
;
_space_group_IT_number 13
_symmetry_cell_setting monoclinic
_symmetry_space_group_name_Hall '-P 2ya'
_symmetry_space_group_name_H-M 'P 1 2/a 1'
_atom_sites_solution_hydrogens geom
_atom_sites_solution_primary direct
_atom_sites_solution_secondary difmap
_audit_creation_method SHELXL-97
_cell_angle_alpha 90.00
_cell_angle_beta 102.98(3)
_cell_angle_gamma 90.00
_cell_formula_units_Z 8
_cell_length_a 13.410(3)
_cell_length_b 13.946(3)
_cell_length_c 23.514(5)
_cell_measurement_reflns_used 27558
_cell_measurement_temperature 293(2)
_cell_measurement_theta_max 25.03
_cell_measurement_theta_min 0.89
_cell_volume 4285.1(17)
_computing_cell_refinement 'DENZO HKL2000 (Otwinowski & Minor 1997)'
_computing_data_collection 'Collect (Nonius, 2006)'
_computing_data_reduction 'DENZO HKL2000 (Otwinowski & Minor 1997)'
_computing_molecular_graphics 'TEXSAN  (MSC, 1999)'
_computing_structure_refinement 'SHELXL-97 (Sheldrick, 1997)'
_computing_structure_solution 'SHELXS-97 (Sheldrick, 1997)'
_diffrn_ambient_temperature 293(2)
_diffrn_measured_fraction_theta_full 0.994
_diffrn_measured_fraction_theta_max 0.994
_diffrn_measurement_device_type 'Nonius KappaCCD'
_diffrn_measurement_method 'phi- and omega-scans'
_diffrn_radiation_monochromator graphite
_diffrn_radiation_source 'fine-focus sealed tube'
_diffrn_radiation_type MoK\a
_diffrn_radiation_wavelength 0.71073
_diffrn_reflns_av_R_equivalents 0.1028
_diffrn_reflns_av_sigmaI/netI 0.1232
_diffrn_reflns_limit_h_max 15
_diffrn_reflns_limit_h_min -15
_diffrn_reflns_limit_k_max 16
_diffrn_reflns_limit_k_min -15
_diffrn_reflns_limit_l_max 27
_diffrn_reflns_limit_l_min -27
_diffrn_reflns_number 26905
_diffrn_reflns_theta_full 25.03
_diffrn_reflns_theta_max 25.03
_diffrn_reflns_theta_min 0.89
_diffrn_standards_number 0
_exptl_absorpt_coefficient_mu 1.291
_exptl_absorpt_correction_T_max 0.909
_exptl_absorpt_correction_T_min 0.723
_exptl_absorpt_correction_type multi-scan
_exptl_absorpt_process_details
;
multi-scan from symmetry-related measurements
 Sortav (Blessing 1995)
;
_exptl_crystal_colour colorless
_exptl_crystal_density_diffrn 1.546
_exptl_crystal_density_method 'not measured'
_exptl_crystal_description plate
_exptl_crystal_F_000 2016
_exptl_crystal_size_max 0.45
_exptl_crystal_size_mid 0.124
_exptl_crystal_size_min 0.010
_refine_diff_density_max 1.015
_refine_diff_density_min -0.828
_refine_diff_density_rms 0.179
_refine_ls_extinction_method none
_refine_ls_goodness_of_fit_ref 0.881
_refine_ls_hydrogen_treatment constr
_refine_ls_matrix_type full
_refine_ls_number_parameters 411
_refine_ls_number_reflns 7509
_refine_ls_number_restraints 0
_refine_ls_restrained_S_all 0.881
_refine_ls_R_factor_all 0.1455
_refine_ls_R_factor_gt 0.0482
_refine_ls_shift/su_max 0.001
_refine_ls_shift/su_mean 0.000
_refine_ls_structure_factor_coef Fsqd
_refine_ls_weighting_details 'calc w=1/[\s^2^(Fo^2^)+(0.0750P)^2^+0.0000P] where P=(Fo^2^+2Fc^2^)/3'
_refine_ls_weighting_scheme calc
_refine_ls_wR_factor_gt 0.1093
_refine_ls_wR_factor_ref 0.1450
_reflns_number_gt 3672
_reflns_number_total 7509
_reflns_threshold_expression >2sigma(I)
_cod_data_source_file om900827g_si_001.cif
_cod_data_source_block Compound-6c
_cod_depositor_comments
;
The following automatic conversions were performed:

'_symmetry_cell_setting' value 'Monoclinic' changed to 'monoclinic'
according to /home/saulius/struct/CIF-dictionaries/cif_core.dic
dictionary named 'cif_core.dic' version 2.4.2 from 2011-04-26.

Automatic conversion script
Id: cif_fix_values 1715 2011-07-08 13:25:40Z adriana 
;
_cod_original_cell_volume 4285.1(16)
_cod_original_sg_symbol_H-M 'P 2/a'
_cod_database_code 4070456

loop_
_symmetry_equiv_pos_as_xyz
'x, y, z'
'-x+1/2, y, -z'
'-x, -y, -z'
'x-1/2, -y, z'

loop_
_atom_site_label
_atom_site_type_symbol
_atom_site_fract_x
_atom_site_fract_y
_atom_site_fract_z
_atom_site_U_iso_or_equiv
_atom_site_adp_type
_atom_site_occupancy
_atom_site_symmetry_multiplicity
_atom_site_calc_flag
_atom_site_refinement_flags
Pd1 Pd 0.45821(3) 0.06042(4) 0.30490(2) 0.04039(18) Uani 1 1 d .
Cl1 Cl 0.54672(13) 0.12723(14) 0.39013(9) 0.0545(5) Uani 1 1 d .
Cl2 Cl 0.55013(13) 0.14680(15) 0.24629(9) 0.0573(5) Uani 1 1 d .
P1 P 0.35952(12) -0.02000(14) 0.35292(8) 0.0408(5) Uani 1 1 d .
S1 S 0.14975(16) -0.0668(2) 0.05505(9) 0.0744(7) Uani 1 1 d .
N1 N 0.3753(4) -0.0107(4) 0.2357(3) 0.0429(15) Uani 1 1 d .
N2 N 0.3680(4) 0.0059(5) 0.1799(3) 0.0534(17) Uani 1 1 d .
N3 N 0.3058(4) -0.0614(5) 0.1523(3) 0.0545(17) Uani 1 1 d .
C1 C 0.2724(5) -0.1210(6) 0.1891(3) 0.053(2) Uani 1 1 d .
H1 H 0.2284 -0.1730 0.1795 0.063 Uiso 1 1 calc R
C2 C 0.3164(5) -0.0887(5) 0.2429(3) 0.0449(19) Uani 1 1 d .
C3 C 0.3126(5) -0.1177(5) 0.3025(3) 0.0451(19) Uani 1 1 d .
H3A H 0.3545 -0.1742 0.3137 0.054 Uiso 1 1 calc R
H3B H 0.2428 -0.1333 0.3041 0.054 Uiso 1 1 calc R
C4 C 0.2851(5) -0.0655(7) 0.0886(3) 0.072(3) Uani 1 1 d .
H4A H 0.3166 -0.1227 0.0770 0.086 Uiso 1 1 calc R
H4B H 0.3163 -0.0104 0.0744 0.086 Uiso 1 1 calc R
C5 C 0.1127(6) 0.0465(8) 0.0762(4) 0.073(3) Uani 1 1 d .
C6 C 0.0840(6) 0.0582(8) 0.1279(4) 0.077(3) Uani 1 1 d .
H6 H 0.0840 0.0060 0.1524 0.093 Uiso 1 1 calc R
C7 C 0.0551(7) 0.1468(10) 0.1438(5) 0.092(3) Uani 1 1 d .
H7 H 0.0374 0.1537 0.1796 0.111 Uiso 1 1 calc R
C8 C 0.0513(8) 0.2268(9) 0.1076(6) 0.106(4) Uani 1 1 d .
H8 H 0.0318 0.2867 0.1186 0.127 Uiso 1 1 calc R
C9 C 0.0772(9) 0.2135(10) 0.0559(6) 0.115(4) Uani 1 1 d .
H9 H 0.0746 0.2654 0.0307 0.138 Uiso 1 1 calc R
C10 C 0.1072(7) 0.1255(10) 0.0393(5) 0.099(4) Uani 1 1 d .
H10 H 0.1240 0.1186 0.0033 0.118 Uiso 1 1 calc R
C11 C 0.2481(5) 0.0492(5) 0.3607(3) 0.047(2) Uani 1 1 d .
H11 H 0.1993 0.0051 0.3723 0.057 Uiso 1 1 calc R
C12 C 0.1956(6) 0.0951(6) 0.3032(4) 0.065(2) Uani 1 1 d .
H12A H 0.1426 0.1374 0.3095 0.098 Uiso 1 1 calc R
H12B H 0.1662 0.0461 0.2759 0.098 Uiso 1 1 calc R
H12C H 0.2448 0.1309 0.2879 0.098 Uiso 1 1 calc R
C13 C 0.2789(5) 0.1251(6) 0.4094(4) 0.068(3) Uani 1 1 d .
H13A H 0.3377 0.1599 0.4036 0.102 Uiso 1 1 calc R
H13B H 0.2952 0.0937 0.4467 0.102 Uiso 1 1 calc R
H13C H 0.2231 0.1687 0.4081 0.102 Uiso 1 1 calc R
C14 C 0.4138(5) -0.0720(5) 0.4241(3) 0.049(2) Uani 1 1 d .
H14 H 0.4319 -0.0193 0.4521 0.059 Uiso 1 1 calc R
C15 C 0.3366(5) -0.1363(6) 0.4452(3) 0.064(2) Uani 1 1 d .
H15A H 0.3166 -0.1881 0.4181 0.096 Uiso 1 1 calc R
H15B H 0.2773 -0.0993 0.4476 0.096 Uiso 1 1 calc R
H15C H 0.3674 -0.1618 0.4829 0.096 Uiso 1 1 calc R
C16 C 0.5132(5) -0.1282(6) 0.4230(4) 0.067(3) Uani 1 1 d .
H16A H 0.5438 -0.1503 0.4616 0.100 Uiso 1 1 calc R
H16B H 0.5602 -0.0869 0.4095 0.100 Uiso 1 1 calc R
H16C H 0.4970 -0.1822 0.3972 0.100 Uiso 1 1 calc R
Pd1A Pd -0.02239(4) 0.43896(4) 0.29796(3) 0.0492(2) Uani 1 1 d .
Cl1A Cl -0.11444(14) 0.37091(15) 0.35901(10) 0.0634(6) Uani 1 1 d .
Cl2A Cl -0.05682(19) 0.30987(18) 0.23168(12) 0.0926(9) Uani 1 1 d .
P1A P -0.00277(13) 0.56957(15) 0.35277(9) 0.0472(5) Uani 1 1 d .
S1A S 0.1736(2) 0.6444(2) 0.10011(12) 0.0982(9) Uani 1 1 d .
N1A N 0.0716(4) 0.5099(5) 0.2554(3) 0.0492(16) Uani 1 1 d .
N2A N 0.0995(5) 0.4838(5) 0.2077(3) 0.0601(18) Uani 1 1 d .
N3A N 0.1676(5) 0.5503(5) 0.1998(3) 0.0595(18) Uani 1 1 d .
C1A C 0.1815(5) 0.6158(6) 0.2409(4) 0.059(2) Uani 1 1 d .
H1A H 0.2247 0.6686 0.2442 0.071 Uiso 1 1 calc R
C2A C 0.1205(5) 0.5913(6) 0.2778(3) 0.049(2) Uani 1 1 d .
C3A C 0.1027(5) 0.6348(6) 0.3325(3) 0.051(2) Uani 1 1 d .
H3A1 H 0.0853 0.7021 0.3264 0.062 Uiso 1 1 calc R
H3A2 H 0.1641 0.6299 0.3634 0.062 Uiso 1 1 calc R
C4A C 0.2110(7) 0.5440(7) 0.1488(4) 0.086(3) Uani 1 1 d .
H4A1 H 0.1887 0.4849 0.1281 0.104 Uiso 1 1 calc R
H4A2 H 0.2850 0.5422 0.1611 0.104 Uiso 1 1 calc R
C5A C 0.0393(9) 0.6416(10) 0.0913(5) 0.1147(18) Uani 1 1 d .
C6A C -0.0107(9) 0.7148(9) 0.1100(5) 0.1147(18) Uani 1 1 d .
H6A H 0.0275 0.7663 0.1283 0.138 Uiso 1 1 calc R
C7A C -0.1184(9) 0.7173(9) 0.1030(5) 0.1147(18) Uani 1 1 d .
H7A H -0.1522 0.7693 0.1149 0.138 Uiso 1 1 calc R
C8A C -0.1700(9) 0.6357(10) 0.0769(5) 0.1147(18) Uani 1 1 d .
H8A H -0.2408 0.6341 0.0718 0.138 Uiso 1 1 calc R
C9A C -0.1243(9) 0.5598(9) 0.0589(5) 0.1147(18) Uani 1 1 d .
H9A H -0.1632 0.5073 0.0424 0.138 Uiso 1 1 calc R
C10A C -0.0156(8) 0.5592(9) 0.0649(5) 0.1147(18) Uani 1 1 d .
H10A H 0.0176 0.5077 0.0522 0.138 Uiso 1 1 calc R
C11A C -0.1137(5) 0.6510(6) 0.3327(4) 0.056(2) Uani 1 1 d .
H11A H -0.0931 0.7141 0.3496 0.068 Uiso 1 1 calc R
C12A C -0.2031(6) 0.6151(6) 0.3577(4) 0.073(3) Uani 1 1 d .
H12D H -0.2621 0.6546 0.3435 0.110 Uiso 1 1 calc R
H12E H -0.1845 0.6183 0.3995 0.110 Uiso 1 1 calc R
H12F H -0.2186 0.5499 0.3457 0.110 Uiso 1 1 calc R
C13A C -0.1441(6) 0.6622(6) 0.2659(4) 0.077(3) Uani 1 1 d .
H13D H -0.1537 0.6000 0.2481 0.115 Uiso 1 1 calc R
H13E H -0.0909 0.6956 0.2527 0.115 Uiso 1 1 calc R
H13F H -0.2067 0.6980 0.2554 0.115 Uiso 1 1 calc R
C14A C 0.0322(5) 0.5547(6) 0.4317(3) 0.052(2) Uani 1 1 d .
H14A H -0.0267 0.5255 0.4432 0.063 Uiso 1 1 calc R
C15A C 0.0540(7) 0.6477(7) 0.4650(4) 0.085(3) Uani 1 1 d .
H15D H 0.0706 0.6346 0.5061 0.128 Uiso 1 1 calc R
H15E H -0.0053 0.6881 0.4557 0.128 Uiso 1 1 calc R
H15F H 0.1107 0.6794 0.4543 0.128 Uiso 1 1 calc R
C16A C 0.1199(6) 0.4832(7) 0.4473(4) 0.081(3) Uani 1 1 d .
H16D H 0.1784 0.5076 0.4347 0.121 Uiso 1 1 calc R
H16E H 0.0994 0.4232 0.4282 0.121 Uiso 1 1 calc R
H16F H 0.1373 0.4736 0.4888 0.121 Uiso 1 1 calc R

loop_
_atom_site_aniso_label
_atom_site_aniso_U_11
_atom_site_aniso_U_22
_atom_site_aniso_U_33
_atom_site_aniso_U_23
_atom_site_aniso_U_13
_atom_site_aniso_U_12
Pd1 0.0350(3) 0.0431(4) 0.0432(4) 0.0000(3) 0.0090(2) -0.0019(2)
Cl1 0.0484(10) 0.0545(14) 0.0562(13) -0.0054(11) 0.0026(9) -0.0057(9)
Cl2 0.0503(11) 0.0631(14) 0.0627(14) 0.0070(11) 0.0220(9) -0.0064(9)
P1 0.0365(10) 0.0453(12) 0.0400(12) 0.0002(10) 0.0075(8) -0.0020(8)
S1 0.0678(13) 0.106(2) 0.0444(14) -0.0094(14) 0.0027(10) -0.0099(13)
N1 0.034(3) 0.053(4) 0.042(4) 0.002(3) 0.009(3) 0.001(3)
N2 0.044(4) 0.078(5) 0.038(4) -0.006(4) 0.009(3) -0.007(3)
N3 0.051(4) 0.071(5) 0.043(4) -0.008(4) 0.012(3) 0.004(4)
C1 0.053(5) 0.057(6) 0.044(5) -0.010(5) 0.002(4) -0.007(4)
C2 0.047(4) 0.039(5) 0.048(5) 0.006(4) 0.010(4) 0.008(3)
C3 0.044(4) 0.042(5) 0.044(5) 0.008(4) 0.000(3) -0.004(3)
C4 0.063(5) 0.116(8) 0.037(5) -0.014(5) 0.013(4) 0.001(5)
C5 0.055(5) 0.113(9) 0.049(6) 0.011(6) 0.006(4) -0.002(5)
C6 0.083(6) 0.088(8) 0.065(7) 0.008(6) 0.025(5) 0.011(6)
C7 0.085(7) 0.117(10) 0.080(8) 0.005(8) 0.029(6) 0.016(7)
C8 0.107(8) 0.102(11) 0.113(11) 0.002(9) 0.034(8) 0.012(7)
C9 0.125(10) 0.119(12) 0.107(11) 0.039(9) 0.041(8) 0.015(8)
C10 0.098(8) 0.128(12) 0.076(8) 0.017(8) 0.034(6) -0.003(8)
C11 0.040(4) 0.047(5) 0.057(5) 0.003(4) 0.014(3) 0.001(3)
C12 0.063(5) 0.061(6) 0.074(6) 0.011(5) 0.020(5) 0.008(4)
C13 0.060(5) 0.058(6) 0.091(7) -0.018(5) 0.029(5) 0.006(4)
C14 0.045(4) 0.054(5) 0.047(5) -0.002(4) 0.004(3) 0.000(4)
C15 0.061(5) 0.086(7) 0.045(5) 0.023(5) 0.013(4) 0.007(4)
C16 0.048(5) 0.069(7) 0.080(7) 0.024(5) 0.008(4) 0.008(4)
Pd1A 0.0458(3) 0.0412(4) 0.0613(5) -0.0037(3) 0.0135(3) -0.0016(3)
Cl1A 0.0643(12) 0.0534(14) 0.0751(16) 0.0009(12) 0.0215(11) -0.0124(10)
Cl2A 0.1032(17) 0.0666(17) 0.124(2) -0.0435(16) 0.0590(16) -0.0274(13)
P1A 0.0447(11) 0.0463(14) 0.0519(13) -0.0006(11) 0.0135(9) -0.0034(9)
S1A 0.111(2) 0.114(3) 0.076(2) 0.0103(18) 0.0343(16) -0.0238(18)
N1A 0.049(4) 0.053(5) 0.047(4) -0.005(4) 0.014(3) -0.003(3)
N2A 0.066(4) 0.057(5) 0.060(5) -0.013(4) 0.020(4) 0.000(4)
N3A 0.067(4) 0.061(5) 0.057(5) -0.003(4) 0.027(4) 0.006(4)
C1A 0.056(5) 0.060(6) 0.063(6) 0.010(5) 0.018(4) 0.004(4)
C2A 0.043(4) 0.052(6) 0.051(5) 0.001(4) 0.008(4) -0.001(4)
C3A 0.047(4) 0.048(5) 0.057(6) 0.000(4) 0.010(4) -0.008(4)
C4A 0.118(8) 0.084(8) 0.074(7) -0.006(6) 0.058(6) -0.006(6)
C5A 0.119(4) 0.135(6) 0.083(4) 0.019(4) 0.007(3) -0.025(4)
C6A 0.119(4) 0.135(6) 0.083(4) 0.019(4) 0.007(3) -0.025(4)
C7A 0.119(4) 0.135(6) 0.083(4) 0.019(4) 0.007(3) -0.025(4)
C8A 0.119(4) 0.135(6) 0.083(4) 0.019(4) 0.007(3) -0.025(4)
C9A 0.119(4) 0.135(6) 0.083(4) 0.019(4) 0.007(3) -0.025(4)
C10A 0.119(4) 0.135(6) 0.083(4) 0.019(4) 0.007(3) -0.025(4)
C11A 0.048(4) 0.043(5) 0.078(7) -0.007(5) 0.013(4) 0.001(4)
C12A 0.058(5) 0.066(7) 0.099(8) -0.008(6) 0.025(5) 0.001(4)
C13A 0.070(5) 0.071(7) 0.079(7) 0.010(6) -0.002(5) 0.008(5)
C14A 0.058(5) 0.052(6) 0.048(5) -0.004(4) 0.013(4) 0.000(4)
C15A 0.128(8) 0.071(7) 0.052(6) -0.019(5) 0.010(5) -0.024(6)
C16A 0.060(5) 0.107(8) 0.075(7) 0.007(6) 0.016(5) 0.010(5)

loop_
_atom_type_symbol
_atom_type_description
_atom_type_scat_dispersion_real
_atom_type_scat_dispersion_imag
_atom_type_scat_source
Pd Pd -0.9988 1.0072 'International Tables Vol C Tables 4.2.6.8 and 6.1.1.4'
P P 0.1023 0.0942 'International Tables Vol C Tables 4.2.6.8 and 6.1.1.4'
Cl Cl 0.1484 0.1585 'International Tables Vol C Tables 4.2.6.8 and 6.1.1.4'
N N 0.0061 0.0033 'International Tables Vol C Tables 4.2.6.8 and 6.1.1.4'
S S 0.1246 0.1234 'International Tables Vol C Tables 4.2.6.8 and 6.1.1.4'
C C 0.0033 0.0016 'International Tables Vol C Tables 4.2.6.8 and 6.1.1.4'
H H 0.0000 0.0000 'International Tables Vol C Tables 4.2.6.8 and 6.1.1.4'

loop_
_geom_angle_atom_site_label_1
_geom_angle_atom_site_label_2
_geom_angle_atom_site_label_3
_geom_angle
N1 Pd1 P1 83.02(17)
N1 Pd1 Cl1 173.21(18)
P1 Pd1 Cl1 90.66(7)
N1 Pd1 Cl2 92.60(17)
P1 Pd1 Cl2 174.69(7)
Cl1 Pd1 Cl2 93.85(7)
C14 P1 C11 106.7(3)
C14 P1 C3 108.0(3)
C11 P1 C3 106.9(3)
C14 P1 Pd1 120.5(2)
C11 P1 Pd1 112.2(3)
C3 P1 Pd1 101.8(2)
C5 S1 C4 100.8(4)
N2 N1 C2 110.2(6)
N2 N1 Pd1 128.6(5)
C2 N1 Pd1 121.2(5)
N1 N2 N3 105.1(6)
N2 N3 C1 112.8(6)
N2 N3 C4 118.8(7)
C1 N3 C4 128.4(7)
C2 C1 N3 105.0(7)
C2 C1 H1 127.5
N3 C1 H1 127.5
C1 C2 N1 106.9(7)
C1 C2 C3 134.5(7)
N1 C2 C3 118.5(7)
C2 C3 P1 109.5(5)
C2 C3 H3A 109.8
P1 C3 H3A 109.8
C2 C3 H3B 109.8
P1 C3 H3B 109.8
H3A C3 H3B 108.2
N3 C4 S1 112.8(5)
N3 C4 H4A 109.0
S1 C4 H4A 109.0
N3 C4 H4B 109.0
S1 C4 H4B 109.0
H4A C4 H4B 107.8
C6 C5 C10 118.2(10)
C6 C5 S1 120.9(9)
C10 C5 S1 120.8(8)
C5 C6 C7 120.3(10)
C5 C6 H6 119.8
C7 C6 H6 119.8
C6 C7 C8 121.8(11)
C6 C7 H7 119.1
C8 C7 H7 119.1
C9 C8 C7 117.2(12)
C9 C8 H8 121.4
C7 C8 H8 121.4
C8 C9 C10 121.9(12)
C8 C9 H9 119.1
C10 C9 H9 119.1
C9 C10 C5 120.5(11)
C9 C10 H10 119.7
C5 C10 H10 119.7
C12 C11 C13 111.4(7)
C12 C11 P1 111.1(5)
C13 C11 P1 110.3(5)
C12 C11 H11 108.0
C13 C11 H11 108.0
P1 C11 H11 108.0
C11 C12 H12A 109.5
C11 C12 H12B 109.5
H12A C12 H12B 109.5
C11 C12 H12C 109.5
H12A C12 H12C 109.5
H12B C12 H12C 109.5
C11 C13 H13A 109.5
C11 C13 H13B 109.5
H13A C13 H13B 109.5
C11 C13 H13C 109.5
H13A C13 H13C 109.5
H13B C13 H13C 109.5
C15 C14 C16 110.8(6)
C15 C14 P1 111.7(5)
C16 C14 P1 110.7(5)
C15 C14 H14 107.8
C16 C14 H14 107.8
P1 C14 H14 107.8
C14 C15 H15A 109.5
C14 C15 H15B 109.5
H15A C15 H15B 109.5
C14 C15 H15C 109.5
H15A C15 H15C 109.5
H15B C15 H15C 109.5
C14 C16 H16A 109.5
C14 C16 H16B 109.5
H16A C16 H16B 109.5
C14 C16 H16C 109.5
H16A C16 H16C 109.5
H16B C16 H16C 109.5
N1A Pd1A P1A 83.10(19)
N1A Pd1A Cl1A 170.92(19)
P1A Pd1A Cl1A 89.22(8)
N1A Pd1A Cl2A 95.60(19)
P1A Pd1A Cl2A 173.48(9)
Cl1A Pd1A Cl2A 92.56(9)
C14A P1A C3A 106.5(3)
C14A P1A C11A 109.8(4)
C3A P1A C11A 104.6(4)
C14A P1A Pd1A 118.0(3)
C3A P1A Pd1A 104.8(3)
C11A P1A Pd1A 111.9(3)
C5A S1A C4A 100.8(5)
N2A N1A C2A 111.0(6)
N2A N1A Pd1A 127.8(5)
C2A N1A Pd1A 121.1(5)
N1A N2A N3A 105.1(6)
C1A N3A N2A 111.5(6)
C1A N3A C4A 129.3(8)
N2A N3A C4A 119.1(7)
N3A C1A C2A 106.7(7)
N3A C1A H1A 126.6
C2A C1A H1A 126.6
N1A C2A C1A 105.7(7)
N1A C2A C3A 121.2(7)
C1A C2A C3A 133.1(8)
C2A C3A P1A 107.7(5)
C2A C3A H3A1 110.2
P1A C3A H3A1 110.2
C2A C3A H3A2 110.2
P1A C3A H3A2 110.2
H3A1 C3A H3A2 108.5
N3A C4A S1A 111.8(6)
N3A C4A H4A1 109.3
S1A C4A H4A1 109.3
N3A C4A H4A2 109.3
S1A C4A H4A2 109.3
H4A1 C4A H4A2 107.9
C6A C5A C10A 120.3(12)
C6A C5A S1A 120.9(11)
C10A C5A S1A 118.8(11)
C5A C6A C7A 123.3(13)
C5A C6A H6A 118.3
C7A C6A H6A 118.3
C8A C7A C6A 114.9(13)
C8A C7A H7A 122.5
C6A C7A H7A 122.5
C9A C8A C7A 124.4(13)
C9A C8A H8A 117.8
C7A C8A H8A 117.8
C8A C9A C10A 120.0(13)
C8A C9A H9A 120.0
C10A C9A H9A 120.0
C5A C10A C9A 116.9(12)
C5A C10A H10A 121.5
C9A C10A H10A 121.5
C12A C11A C13A 112.0(6)
C12A C11A P1A 110.8(6)
C13A C11A P1A 109.7(5)
C12A C11A H11A 108.1
C13A C11A H11A 108.1
P1A C11A H11A 108.1
C11A C12A H12D 109.5
C11A C12A H12E 109.5
H12D C12A H12E 109.5
C11A C12A H12F 109.5
H12D C12A H12F 109.5
H12E C12A H12F 109.5
C11A C13A H13D 109.5
C11A C13A H13E 109.5
H13D C13A H13E 109.5
C11A C13A H13F 109.5
H13D C13A H13F 109.5
H13E C13A H13F 109.5
C15A C14A C16A 112.9(7)
C15A C14A P1A 114.0(6)
C16A C14A P1A 109.1(5)
C15A C14A H14A 106.8
C16A C14A H14A 106.8
P1A C14A H14A 106.8
C14A C15A H15D 109.5
C14A C15A H15E 109.5
H15D C15A H15E 109.5
C14A C15A H15F 109.5
H15D C15A H15F 109.5
H15E C15A H15F 109.5
C14A C16A H16D 109.5
C14A C16A H16E 109.5
H16D C16A H16E 109.5
C14A C16A H16F 109.5
H16D C16A H16F 109.5
H16E C16A H16F 109.5

loop_
_geom_bond_atom_site_label_1
_geom_bond_atom_site_label_2
_geom_bond_distance
Pd1 N1 2.014(6)
Pd1 P1 2.2262(19)
Pd1 Cl1 2.286(2)
Pd1 Cl2 2.3734(19)
P1 C14 1.819(7)
P1 C11 1.823(7)
P1 C3 1.822(7)
S1 C5 1.761(10)
S1 C4 1.810(7)
N1 N2 1.315(7)
N1 C2 1.376(9)
N2 N3 1.325(8)
N3 C1 1.346(9)
N3 C4 1.462(9)
C1 C2 1.347(9)
C1 H1 0.9300
C2 C3 1.471(9)
C3 H3A 0.9700
C3 H3B 0.9700
C4 H4A 0.9700
C4 H4B 0.9700
C5 C6 1.364(11)
C5 C10 1.394(13)
C6 C7 1.371(13)
C6 H6 0.9300
C7 C8 1.398(14)
C7 H7 0.9300
C8 C9 1.350(14)
C8 H8 0.9300
C9 C10 1.375(15)
C9 H9 0.9300
C10 H10 0.9300
C11 C12 1.518(10)
C11 C13 1.545(10)
C11 H11 0.9800
C12 H12A 0.9600
C12 H12B 0.9600
C12 H12C 0.9600
C13 H13A 0.9600
C13 H13B 0.9600
C13 H13C 0.9600
C14 C15 1.534(10)
C14 C16 1.551(9)
C14 H14 0.9800
C15 H15A 0.9600
C15 H15B 0.9600
C15 H15C 0.9600
C16 H16A 0.9600
C16 H16B 0.9600
C16 H16C 0.9600
Pd1A N1A 2.033(6)
Pd1A P1A 2.213(2)
Pd1A Cl1A 2.298(2)
Pd1A Cl2A 2.358(2)
P1A C14A 1.822(7)
P1A C3A 1.832(7)
P1A C11A 1.847(7)
S1A C5A 1.766(12)
S1A C4A 1.806(10)
N1A N2A 1.311(8)
N1A C2A 1.356(9)
N2A N3A 1.343(8)
N3A C1A 1.312(10)
N3A C4A 1.448(10)
C1A C2A 1.364(10)
C1A H1A 0.9300
C2A C3A 1.490(10)
C3A H3A1 0.9700
C3A H3A2 0.9700
C4A H4A1 0.9700
C4A H4A2 0.9700
C5A C6A 1.347(16)
C5A C10A 1.429(15)
C6A C7A 1.417(14)
C6A H6A 0.9300
C7A C8A 1.400(14)
C7A H7A 0.9300
C8A C9A 1.340(15)
C8A H8A 0.9300
C9A C10A 1.432(14)
C9A H9A 0.9300
C10A H10A 0.9300
C11A C12A 1.533(10)
C11A C13A 1.538(10)
C11A H11A 0.9800
C12A H12D 0.9600
C12A H12E 0.9600
C12A H12F 0.9600
C13A H13D 0.9600
C13A H13E 0.9600
C13A H13F 0.9600
C14A C15A 1.508(10)
C14A C16A 1.523(10)
C14A H14A 0.9800
C15A H15D 0.9600
C15A H15E 0.9600
C15A H15F 0.9600
C16A H16D 0.9600
C16A H16E 0.9600
C16A H16F 0.9600
